data_4068876
loop_
_publ_author_name
'Suzuki, Eiji'
'Komuro, Takashi'
'Okazaki, Masaaki'
'Tobita, Hiromi'

_publ_section_title
;
 Synthesis and Characterization of DMAP-Stabilized Aryl(silylene)
 Complexes and (Arylsilyl)(DMAP) Complexes of Tungsten: Mechanistic Study
 on the Interconversion between These Complexes via 1,2-Aryl Migration
;
_journal_issue 6
_journal_name_full Organometallics
_journal_page_first 1791
_journal_paper_doi 10.1021/om801140d
_journal_volume 28
_journal_year 2009
_chemical_formula_sum 'C52 H58 N2 O2 Si W'
_chemical_formula_weight 954.94
_chemical_name_systematic
; 
 ? 
;
_space_group_IT_number 2
_symmetry_cell_setting triclinic
_symmetry_Int_Tables_number 2
_symmetry_space_group_name_Hall '-P 1'
_symmetry_space_group_name_H-M 'P -1'
_atom_sites_solution_hydrogens geom
_atom_sites_solution_primary heavy
_atom_sites_solution_secondary difmap
_audit_creation_method SHELXL-97
_cell_angle_alpha 89.2410(13)
_cell_angle_beta 75.7590(7)
_cell_angle_gamma 65.4601(13)
_cell_formula_units_Z 2
_cell_length_a 11.2137(2)
_cell_length_b 12.3983(2)
_cell_length_c 18.9190(9)
_cell_measurement_reflns_used 13271
_cell_measurement_temperature 150(2)
_cell_measurement_theta_max 27.5
_cell_measurement_theta_min 1.1
_cell_volume 2307.38(13)
_computing_cell_refinement PROCESS-AUTO
_computing_data_collection PROCESS-AUTO
_computing_data_reduction 'teXsan Ver. 1.11'
_computing_publication_material ORTEP-3
_computing_structure_refinement 'SHELXL-97 (Sheldrick, 1997)'
_computing_structure_solution 'DIRDIF99 (PATTY)'
_diffrn_ambient_temperature 150(2)
_diffrn_detector_area_resol_mean 10.00
_diffrn_measured_fraction_theta_full 0.988
_diffrn_measured_fraction_theta_max 0.988
_diffrn_measurement_device_type 'Rigaku RAXIS-RAPID Imaging Plate'
_diffrn_measurement_method \w
_diffrn_radiation_monochromator graphite
_diffrn_radiation_type MoK\a
_diffrn_radiation_wavelength 0.71069
_diffrn_reflns_av_R_equivalents 0.0683
_diffrn_reflns_av_sigmaI/netI 0.0528
_diffrn_reflns_limit_h_max 14
_diffrn_reflns_limit_h_min -14
_diffrn_reflns_limit_k_max 16
_diffrn_reflns_limit_k_min -16
_diffrn_reflns_limit_l_max 24
_diffrn_reflns_limit_l_min -24
_diffrn_reflns_number 21990
_diffrn_reflns_theta_full 27.48
_diffrn_reflns_theta_max 27.48
_diffrn_reflns_theta_min 1.12
_exptl_absorpt_coefficient_mu 2.570
_exptl_absorpt_correction_T_max 0.6275
_exptl_absorpt_correction_T_min 0.4666
_exptl_absorpt_correction_type numerical
_exptl_absorpt_process_details
;
HIGASHI, T. (1999). Shape - Program to obtain Crystal Shape using CCD camera.
Rigaku Corporation, Tokyo, Japan. 
HIGASHI, T. (1999). Numabs - Numerical Absorption Correction,
Rigaku Corporation, Tokyo, Japan. 
;
_exptl_crystal_colour yellow
_exptl_crystal_density_diffrn 1.374
_exptl_crystal_density_method 'not measured'
_exptl_crystal_description platelet
_exptl_crystal_F_000 976
_exptl_crystal_size_max 0.35
_exptl_crystal_size_mid 0.34
_exptl_crystal_size_min 0.20
_refine_diff_density_max 3.477
_refine_diff_density_min -3.713
_refine_diff_density_rms 0.266
_refine_ls_extinction_method none
_refine_ls_goodness_of_fit_ref 1.152
_refine_ls_hydrogen_treatment constr
_refine_ls_matrix_type full
_refine_ls_number_parameters 473
_refine_ls_number_reflns 10481
_refine_ls_number_restraints 0
_refine_ls_restrained_S_all 1.152
_refine_ls_R_factor_all 0.0569
_refine_ls_R_factor_gt 0.0511
_refine_ls_shift/su_max 0.000
_refine_ls_shift/su_mean 0.000
_refine_ls_structure_factor_coef Fsqd
_refine_ls_weighting_details 'calc w=1/[\s^2^(Fo^2^)+(0.0818P)^2^+5.2383P] where P=(Fo^2^+2Fc^2^)/3'
_refine_ls_weighting_scheme calc
_refine_ls_wR_factor_gt 0.1333
_refine_ls_wR_factor_ref 0.1420
_reflns_number_gt 9684
_reflns_number_total 10481
_reflns_threshold_expression >2\s(I)
_cod_data_source_file om801140d_si_001.cif
_cod_data_source_block complex3d
_cod_original_cell_volume 2307.38(12)
_cod_database_code 4068876

loop_
_symmetry_equiv_pos_as_xyz
'x, y, z'
'-x, -y, -z'

loop_
_atom_site_label
_atom_site_type_symbol
_atom_site_fract_x
_atom_site_fract_y
_atom_site_fract_z
_atom_site_U_iso_or_equiv
_atom_site_adp_type
_atom_site_occupancy
_atom_site_symmetry_multiplicity
_atom_site_calc_flag
_atom_site_refinement_flags
W1 W 0.179960(18) 0.263114(15) 0.254039(10) 0.02281(8) Uani 1 1 d .
Si1 Si 0.04235(14) 0.48851(12) 0.24196(7) 0.0228(3) Uani 1 1 d .
O1 O 0.4045(5) 0.3556(4) 0.2140(3) 0.0493(12) Uani 1 1 d .
O2 O 0.0329(4) 0.2921(4) 0.1304(2) 0.0365(9) Uani 1 1 d .
N1 N 0.3341(5) 0.1082(4) 0.1751(3) 0.0300(9) Uani 1 1 d .
N2 N 0.6271(5) -0.1934(4) 0.0331(3) 0.0401(12) Uani 1 1 d .
C1 C 0.3163(6) 0.3257(5) 0.2244(3) 0.0309(11) Uani 1 1 d .
C2 C 0.0875(5) 0.2855(4) 0.1753(3) 0.0265(10) Uani 1 1 d .
C3 C 0.0313(6) 0.5995(4) 0.3150(3) 0.0274(10) Uani 1 1 d .
C4 C 0.1476(6) 0.6032(5) 0.3271(3) 0.0327(11) Uani 1 1 d .
H1 H 0.2344 0.5459 0.3002 0.039 Uiso 1 1 calc R
C5 C 0.1405(7) 0.6883(6) 0.3773(3) 0.0378(13) Uani 1 1 d .
H2 H 0.2221 0.6878 0.3836 0.045 Uiso 1 1 calc R
C6 C 0.0166(8) 0.7735(5) 0.4181(3) 0.0406(14) Uani 1 1 d .
C7 C -0.1003(7) 0.7699(5) 0.4081(3) 0.0401(13) Uani 1 1 d .
H3 H -0.1867 0.8264 0.4359 0.048 Uiso 1 1 calc R
C8 C -0.0929(7) 0.6846(5) 0.3577(3) 0.0349(12) Uani 1 1 d .
H4 H -0.1748 0.6844 0.3523 0.042 Uiso 1 1 calc R
C9 C 0.0091(10) 0.8683(6) 0.4702(4) 0.055(2) Uani 1 1 d .
H5 H 0.0961 0.8425 0.4827 0.082 Uiso 1 1 calc R
H6 H -0.0635 0.8816 0.5150 0.082 Uiso 1 1 calc R
H7 H -0.0100 0.9426 0.4470 0.082 Uiso 1 1 calc R
C10 C -0.1420(5) 0.5380(4) 0.2399(3) 0.0258(10) Uani 1 1 d .
C11 C -0.2102(5) 0.4639(5) 0.2501(3) 0.0277(10) Uani 1 1 d .
H8 H -0.1644 0.3845 0.2610 0.033 Uiso 1 1 calc R
C12 C -0.3431(6) 0.5033(5) 0.2445(3) 0.0335(11) Uani 1 1 d .
H9 H -0.3865 0.4510 0.2523 0.040 Uiso 1 1 calc R
C13 C -0.4124(5) 0.6179(5) 0.2275(3) 0.0310(11) Uani 1 1 d .
C14 C -0.3476(6) 0.6939(5) 0.2177(3) 0.0329(11) Uani 1 1 d .
H10 H -0.3940 0.7732 0.2068 0.039 Uiso 1 1 calc R
C15 C -0.2152(5) 0.6539(5) 0.2240(3) 0.0285(10) Uani 1 1 d .
H11 H -0.1730 0.7071 0.2173 0.034 Uiso 1 1 calc R
C16 C -0.5541(6) 0.6594(6) 0.2182(4) 0.0454(15) Uani 1 1 d .
H12 H -0.5691 0.5902 0.2062 0.068 Uiso 1 1 calc R
H13 H -0.5645 0.7112 0.1784 0.068 Uiso 1 1 calc R
H14 H -0.6206 0.7038 0.2638 0.068 Uiso 1 1 calc R
C17 C 0.1155(5) 0.5375(4) 0.1517(3) 0.0249(9) Uani 1 1 d .
C18 C 0.0654(5) 0.5414(5) 0.0908(3) 0.0291(10) Uani 1 1 d .
H15 H -0.0103 0.5233 0.0949 0.035 Uiso 1 1 calc R
C19 C 0.1235(6) 0.5711(5) 0.0241(3) 0.0332(11) Uani 1 1 d .
H16 H 0.0863 0.5726 -0.0161 0.040 Uiso 1 1 calc R
C20 C 0.2339(7) 0.5987(5) 0.0143(3) 0.0352(12) Uani 1 1 d .
C21 C 0.2823(7) 0.5975(6) 0.0749(4) 0.0428(14) Uani 1 1 d .
H17 H 0.3568 0.6173 0.0708 0.051 Uiso 1 1 calc R
C22 C 0.2252(7) 0.5681(6) 0.1412(3) 0.0380(13) Uani 1 1 d .
H18 H 0.2618 0.5686 0.1814 0.046 Uiso 1 1 calc R
C23 C 0.2978(9) 0.6292(7) -0.0583(4) 0.0528(18) Uani 1 1 d .
H19 H 0.2856 0.7120 -0.0535 0.079 Uiso 1 1 calc R
H20 H 0.2544 0.6194 -0.0953 0.079 Uiso 1 1 calc R
H21 H 0.3951 0.5761 -0.0734 0.079 Uiso 1 1 calc R
C24 C 0.2994(6) 0.0397(5) 0.1357(3) 0.0318(11) Uani 1 1 d .
H22 H 0.2054 0.0613 0.1416 0.038 Uiso 1 1 calc R
C25 C 0.3915(6) -0.0583(5) 0.0879(3) 0.0363(12) Uani 1 1 d .
H23 H 0.3602 -0.1010 0.0615 0.044 Uiso 1 1 calc R
C26 C 0.5321(6) -0.0959(5) 0.0779(3) 0.0345(12) Uani 1 1 d .
C27 C 0.5683(6) -0.0247(5) 0.1187(3) 0.0364(12) Uani 1 1 d .
H24 H 0.6613 -0.0440 0.1143 0.044 Uiso 1 1 calc R
C28 C 0.4691(6) 0.0716(5) 0.1644(3) 0.0329(11) Uani 1 1 d .
H25 H 0.4976 0.1168 0.1909 0.039 Uiso 1 1 calc R
C29 C 0.5885(8) -0.2632(6) -0.0094(4) 0.0504(17) Uani 1 1 d .
H26 H 0.5471 -0.3075 0.0232 0.076 Uiso 1 1 calc R
H27 H 0.6693 -0.3193 -0.0458 0.076 Uiso 1 1 calc R
H28 H 0.5229 -0.2102 -0.0345 0.076 Uiso 1 1 calc R
C30 C 0.7719(7) -0.2321(6) 0.0295(4) 0.0506(17) Uani 1 1 d .
H29 H 0.8011 -0.1712 0.0091 0.076 Uiso 1 1 calc R
H30 H 0.8261 -0.3074 -0.0019 0.076 Uiso 1 1 calc R
H31 H 0.7848 -0.2433 0.0789 0.076 Uiso 1 1 calc R
C31 C 0.0308(6) 0.2947(5) 0.3719(3) 0.0310(11) Uani 1 1 d .
C32 C 0.1586(6) 0.2846(5) 0.3790(3) 0.0324(11) Uani 1 1 d .
C33 C 0.2582(6) 0.1670(5) 0.3508(3) 0.0337(11) Uani 1 1 d .
C34 C 0.1894(6) 0.1040(5) 0.3280(3) 0.0310(11) Uani 1 1 d .
C35 C 0.0500(6) 0.1820(5) 0.3395(3) 0.0308(11) Uani 1 1 d .
C36 C -0.1057(6) 0.3940(5) 0.4084(3) 0.0395(13) Uani 1 1 d .
H32 H -0.1349 0.3799 0.4595 0.059 Uiso 1 1 calc R
H33 H -0.1724 0.3965 0.3826 0.059 Uiso 1 1 calc R
H34 H -0.0985 0.4702 0.4069 0.059 Uiso 1 1 calc R
C37 C 0.1799(8) 0.3725(6) 0.4226(3) 0.0458(16) Uani 1 1 d .
H35 H 0.1071 0.4522 0.4248 0.069 Uiso 1 1 calc R
H36 H 0.2678 0.3731 0.3991 0.069 Uiso 1 1 calc R
H37 H 0.1788 0.3494 0.4724 0.069 Uiso 1 1 calc R
C38 C 0.4029(7) 0.1134(7) 0.3559(4) 0.0503(16) Uani 1 1 d .
H38 H 0.4402 0.1725 0.3460 0.075 Uiso 1 1 calc R
H39 H 0.4571 0.0436 0.3197 0.075 Uiso 1 1 calc R
H40 H 0.4055 0.0893 0.4052 0.075 Uiso 1 1 calc R
C39 C 0.2517(7) -0.0279(5) 0.3022(4) 0.0444(15) Uani 1 1 d .
H41 H 0.2419 -0.0730 0.3445 0.067 Uiso 1 1 calc R
H42 H 0.3484 -0.0546 0.2774 0.067 Uiso 1 1 calc R
H43 H 0.2051 -0.0414 0.2680 0.067 Uiso 1 1 calc R
C40 C -0.0577(7) 0.1468(6) 0.3285(4) 0.0402(13) Uani 1 1 d .
H44 H -0.0219 0.0926 0.2835 0.060 Uiso 1 1 calc R
H45 H -0.1371 0.2182 0.3243 0.060 Uiso 1 1 calc R
H46 H -0.0842 0.1067 0.3704 0.060 Uiso 1 1 calc R
C41 C 0.6265(10) 0.1650(9) 0.4509(5) 0.068(2) Uiso 1 1 d .
C42 C 0.6050(13) 0.1303(11) 0.5195(7) 0.086(3) Uiso 1 1 d .
C43 C 0.5131(13) 0.2141(11) 0.5779(7) 0.091(3) Uiso 1 1 d .
C44 C 0.4490(11) 0.3287(10) 0.5685(6) 0.077(3) Uiso 1 1 d .
C45 C 0.4705(12) 0.3662(10) 0.4994(6) 0.082(3) Uiso 1 1 d .
C46 C 0.5637(11) 0.2802(10) 0.4378(6) 0.078(3) Uiso 1 1 d .
C47 C 0.7597(10) 0.0631(9) 0.2309(6) 0.071(2) Uiso 1 1 d .
C48 C 0.7977(11) 0.1159(10) 0.1731(6) 0.076(3) Uiso 1 1 d .
C49 C 0.9156(16) 0.0598(13) 0.1185(9) 0.110(4) Uiso 1 1 d .
C50 C 1.0040(18) -0.0727(15) 0.1331(10) 0.125(5) Uiso 1 1 d .
C51 C 0.9479(15) -0.1120(13) 0.1984(8) 0.102(4) Uiso 1 1 d .
C52 C 0.8334(14) -0.0491(11) 0.2399(7) 0.090(3) Uiso 1 1 d .

loop_
_atom_site_aniso_label
_atom_site_aniso_U_11
_atom_site_aniso_U_22
_atom_site_aniso_U_33
_atom_site_aniso_U_23
_atom_site_aniso_U_13
_atom_site_aniso_U_12
W1 0.02274(12) 0.02274(12) 0.02418(12) 0.00012(7) -0.00795(8) -0.00979(8)
Si1 0.0228(6) 0.0229(6) 0.0253(6) -0.0002(5) -0.0081(5) -0.0112(5)
O1 0.035(2) 0.039(2) 0.076(3) -0.001(2) -0.007(2) -0.0226(19)
O2 0.042(2) 0.0331(19) 0.033(2) -0.0049(16) -0.0192(17) -0.0090(17)
N1 0.025(2) 0.029(2) 0.034(2) 0.0022(18) -0.0078(18) -0.0108(17)
N2 0.040(3) 0.028(2) 0.035(2) -0.0026(19) 0.001(2) -0.004(2)
C1 0.028(2) 0.029(2) 0.031(3) 0.002(2) -0.007(2) -0.008(2)
C2 0.031(2) 0.022(2) 0.025(2) -0.0014(18) -0.0077(19) -0.0103(19)
C3 0.038(3) 0.027(2) 0.024(2) 0.0028(18) -0.009(2) -0.020(2)
C4 0.041(3) 0.038(3) 0.025(2) -0.003(2) -0.006(2) -0.024(2)
C5 0.051(4) 0.047(3) 0.032(3) 0.003(2) -0.017(2) -0.033(3)
C6 0.072(4) 0.032(3) 0.027(3) 0.003(2) -0.013(3) -0.031(3)
C7 0.056(4) 0.032(3) 0.029(3) -0.004(2) -0.007(3) -0.018(3)
C8 0.044(3) 0.030(3) 0.031(3) 0.000(2) -0.009(2) -0.017(2)
C9 0.103(6) 0.038(3) 0.036(3) 0.000(3) -0.022(4) -0.041(4)
C10 0.025(2) 0.027(2) 0.028(2) -0.0009(19) -0.0071(19) -0.0131(19)
C11 0.027(2) 0.027(2) 0.032(2) -0.0003(19) -0.009(2) -0.013(2)
C12 0.028(3) 0.035(3) 0.041(3) 0.000(2) -0.007(2) -0.018(2)
C13 0.023(2) 0.039(3) 0.031(3) -0.003(2) -0.005(2) -0.014(2)
C14 0.027(3) 0.035(3) 0.034(3) 0.002(2) -0.005(2) -0.011(2)
C15 0.026(2) 0.026(2) 0.034(3) 0.0010(19) -0.007(2) -0.0125(19)
C16 0.026(3) 0.055(4) 0.061(4) 0.001(3) -0.019(3) -0.017(3)
C17 0.025(2) 0.024(2) 0.029(2) 0.0015(18) -0.0111(19) -0.0108(18)
C18 0.027(2) 0.032(2) 0.032(3) 0.000(2) -0.013(2) -0.014(2)
C19 0.039(3) 0.033(3) 0.031(3) 0.003(2) -0.016(2) -0.014(2)
C20 0.044(3) 0.034(3) 0.031(3) 0.004(2) -0.011(2) -0.020(2)
C21 0.044(3) 0.061(4) 0.040(3) 0.017(3) -0.016(3) -0.035(3)
C22 0.045(3) 0.056(4) 0.034(3) 0.013(3) -0.023(2) -0.035(3)
C23 0.067(5) 0.062(4) 0.039(3) 0.016(3) -0.013(3) -0.037(4)
C24 0.029(3) 0.029(2) 0.038(3) 0.002(2) -0.014(2) -0.010(2)
C25 0.042(3) 0.029(3) 0.037(3) -0.001(2) -0.015(2) -0.011(2)
C26 0.039(3) 0.027(2) 0.027(2) 0.001(2) -0.004(2) -0.007(2)
C27 0.028(3) 0.035(3) 0.042(3) 0.005(2) -0.009(2) -0.009(2)
C28 0.027(3) 0.033(3) 0.037(3) 0.002(2) -0.011(2) -0.009(2)
C29 0.056(4) 0.034(3) 0.043(3) -0.010(3) -0.010(3) -0.004(3)
C30 0.039(3) 0.037(3) 0.050(4) -0.003(3) 0.002(3) 0.001(3)
C31 0.037(3) 0.029(2) 0.030(3) 0.006(2) -0.014(2) -0.014(2)
C32 0.041(3) 0.035(3) 0.027(2) 0.006(2) -0.011(2) -0.021(2)
C33 0.035(3) 0.037(3) 0.036(3) 0.010(2) -0.019(2) -0.017(2)
C34 0.035(3) 0.025(2) 0.034(3) 0.005(2) -0.011(2) -0.012(2)
C35 0.030(3) 0.034(3) 0.033(3) 0.003(2) -0.010(2) -0.016(2)
C36 0.041(3) 0.034(3) 0.032(3) 0.001(2) -0.003(2) -0.008(2)
C37 0.076(5) 0.051(4) 0.033(3) 0.011(3) -0.028(3) -0.041(4)
C38 0.041(3) 0.060(4) 0.055(4) 0.015(3) -0.024(3) -0.021(3)
C39 0.052(4) 0.025(3) 0.049(4) 0.002(2) -0.011(3) -0.011(2)
C40 0.040(3) 0.047(3) 0.046(3) 0.010(3) -0.017(3) -0.028(3)

loop_
_atom_type_symbol
_atom_type_description
_atom_type_scat_dispersion_real
_atom_type_scat_dispersion_imag
_atom_type_scat_source
C C 0.0033 0.0016 'International Tables Vol C Tables 4.2.6.8 and 6.1.1.4'
H H 0.0000 0.0000 'International Tables Vol C Tables 4.2.6.8 and 6.1.1.4'
N N 0.0061 0.0033 'International Tables Vol C Tables 4.2.6.8 and 6.1.1.4'
O O 0.0106 0.0060 'International Tables Vol C Tables 4.2.6.8 and 6.1.1.4'
Si Si 0.0817 0.0704 'International Tables Vol C Tables 4.2.6.8 and 6.1.1.4'
W W -0.8490 6.8722 'International Tables Vol C Tables 4.2.6.8 and 6.1.1.4'

loop_
_geom_angle_atom_site_label_1
_geom_angle_atom_site_label_2
_geom_angle_atom_site_label_3
_geom_angle
C1 W1 C2 107.0(2)
C1 W1 N1 83.0(2)
C2 W1 N1 80.74(19)
C1 W1 C32 95.7(2)
C2 W1 C32 147.3(2)
N1 W1 C32 126.06(19)
C1 W1 C33 96.2(2)
C2 W1 C33 153.9(2)
N1 W1 C33 90.55(19)
C32 W1 C33 35.7(2)
C1 W1 C31 126.0(2)
C2 W1 C31 112.7(2)
N1 W1 C31 137.30(17)
C32 W1 C31 35.4(2)
C33 W1 C31 59.1(2)
C1 W1 C34 127.5(2)
C2 W1 C34 118.4(2)
N1 W1 C34 79.77(18)
C32 W1 C34 58.61(19)
C33 W1 C34 35.51(19)
C31 W1 C34 57.93(18)
C1 W1 C35 153.5(2)
C2 W1 C35 99.3(2)
N1 W1 C35 104.73(18)
C32 W1 C35 59.00(19)
C33 W1 C35 59.0(2)
C31 W1 C35 35.29(18)
C34 W1 C35 34.45(19)
C1 W1 Si1 75.00(16)
C2 W1 Si1 68.28(14)
N1 W1 Si1 133.99(12)
C32 W1 Si1 96.36(14)
C33 W1 Si1 131.14(15)
C31 W1 Si1 87.17(13)
C34 W1 Si1 144.81(14)
C35 W1 Si1 112.98(13)
C10 Si1 C3 103.6(2)
C10 Si1 C17 101.5(2)
C3 Si1 C17 103.9(2)
C10 Si1 W1 116.83(16)
C3 Si1 W1 116.52(17)
C17 Si1 W1 112.64(15)
C28 N1 C24 114.6(5)
C28 N1 W1 122.9(4)
C24 N1 W1 122.5(4)
C26 N2 C29 120.9(6)
C26 N2 C30 119.8(6)
C29 N2 C30 119.2(5)
O1 C1 W1 171.1(5)
O2 C2 W1 175.7(5)
C4 C3 C8 115.9(5)
C4 C3 Si1 121.7(4)
C8 C3 Si1 122.3(4)
C5 C4 C3 122.2(6)
C5 C4 H1 118.9
C3 C4 H1 118.9
C6 C5 C4 121.2(6)
C6 C5 H2 119.4
C4 C5 H2 119.4
C5 C6 C7 117.6(5)
C5 C6 C9 121.1(7)
C7 C6 C9 121.3(7)
C6 C7 C8 121.1(6)
C6 C7 H3 119.5
C8 C7 H3 119.5
C7 C8 C3 122.1(6)
C7 C8 H4 119.0
C3 C8 H4 119.0
C6 C9 H5 109.5
C6 C9 H6 109.5
H5 C9 H6 109.5
C6 C9 H7 109.5
H5 C9 H7 109.5
H6 C9 H7 109.5
C15 C10 C11 116.2(5)
C15 C10 Si1 119.2(4)
C11 C10 Si1 124.5(4)
C12 C11 C10 122.0(5)
C12 C11 H8 119.0
C10 C11 H8 119.0
C13 C12 C11 120.6(5)
C13 C12 H9 119.7
C11 C12 H9 119.7
C12 C13 C14 118.7(5)
C12 C13 C16 120.9(5)
C14 C13 C16 120.4(5)
C15 C14 C13 120.2(5)
C15 C14 H10 119.9
C13 C14 H10 119.9
C14 C15 C10 122.3(5)
C14 C15 H11 118.8
C10 C15 H11 118.8
C13 C16 H12 109.5
C13 C16 H13 109.5
H12 C16 H13 109.5
C13 C16 H14 109.5
H12 C16 H14 109.5
H13 C16 H14 109.5
C18 C17 C22 115.3(5)
C18 C17 Si1 121.8(4)
C22 C17 Si1 122.8(4)
C19 C18 C17 121.6(5)
C19 C18 H15 119.2
C17 C18 H15 119.2
C20 C19 C18 122.3(5)
C20 C19 H16 118.9
C18 C19 H16 118.9
C21 C20 C19 116.4(5)
C21 C20 C23 121.4(6)
C19 C20 C23 122.1(6)
C22 C21 C20 121.7(6)
C22 C21 H17 119.2
C20 C21 H17 119.2
C21 C22 C17 122.7(5)
C21 C22 H18 118.7
C17 C22 H18 118.7
C20 C23 H19 109.5
C20 C23 H20 109.5
H19 C23 H20 109.5
C20 C23 H21 109.5
H19 C23 H21 109.5
H20 C23 H21 109.5
N1 C24 C25 124.2(5)
N1 C24 H22 117.9
C25 C24 H22 117.9
C24 C25 C26 120.5(5)
C24 C25 H23 119.8
C26 C25 H23 119.8
N2 C26 C25 123.0(6)
N2 C26 C27 121.7(6)
C25 C26 C27 115.4(5)
C28 C27 C26 119.8(6)
C28 C27 H24 120.1
C26 C27 H24 120.1
N1 C28 C27 125.6(6)
N1 C28 H25 117.2
C27 C28 H25 117.2
N2 C29 H26 109.5
N2 C29 H27 109.5
H26 C29 H27 109.5
N2 C29 H28 109.5
H26 C29 H28 109.5
H27 C29 H28 109.5
N2 C30 H29 109.5
N2 C30 H30 109.5
H29 C30 H30 109.5
N2 C30 H31 109.5
H29 C30 H31 109.5
H30 C30 H31 109.5
C32 C31 C35 108.5(5)
C32 C31 C36 125.5(5)
C35 C31 C36 124.4(5)
C32 C31 W1 71.0(3)
C35 C31 W1 74.0(3)
C36 C31 W1 132.3(4)
C33 C32 C31 108.1(5)
C33 C32 C37 125.0(6)
C31 C32 C37 125.7(6)
C33 C32 W1 72.1(3)
C31 C32 W1 73.6(3)
C37 C32 W1 129.6(4)
C32 C33 C34 107.3(5)
C32 C33 C38 125.8(6)
C34 C33 C38 126.2(6)
C32 C33 W1 72.1(3)
C34 C33 W1 74.5(3)
C38 C33 W1 126.5(4)
C35 C34 C33 109.3(5)
C35 C34 C39 124.6(5)
C33 C34 C39 125.9(5)
C35 C34 W1 73.5(3)
C33 C34 W1 70.0(3)
C39 C34 W1 127.1(4)
C34 C35 C31 106.8(5)
C34 C35 C40 125.3(5)
C31 C35 C40 127.4(5)
C34 C35 W1 72.1(3)
C31 C35 W1 70.7(3)
C40 C35 W1 127.9(4)
C31 C36 H32 109.5
C31 C36 H33 109.5
H32 C36 H33 109.5
C31 C36 H34 109.5
H32 C36 H34 109.5
H33 C36 H34 109.5
C32 C37 H35 109.5
C32 C37 H36 109.5
H35 C37 H36 109.5
C32 C37 H37 109.5
H35 C37 H37 109.5
H36 C37 H37 109.5
C33 C38 H38 109.5
C33 C38 H39 109.5
H38 C38 H39 109.5
C33 C38 H40 109.5
H38 C38 H40 109.5
H39 C38 H40 109.5
C34 C39 H41 109.5
C34 C39 H42 109.5
H41 C39 H42 109.5
C34 C39 H43 109.5
H41 C39 H43 109.5
H42 C39 H43 109.5
C35 C40 H44 109.5
C35 C40 H45 109.5
H44 C40 H45 109.5
C35 C40 H46 109.5
H44 C40 H46 109.5
H45 C40 H46 109.5
C46 C41 C42 121.7(10)
C41 C42 C43 119.5(11)
C44 C43 C42 121.5(12)
C43 C44 C45 119.9(11)
C44 C45 C46 119.4(10)
C41 C46 C45 117.9(10)
C52 C47 C48 122.4(11)
C47 C48 C49 123.4(11)
C48 C49 C50 112.6(13)
C51 C50 C49 115.7(14)
C52 C51 C50 122.4(15)
C51 C52 C47 123.3(13)

loop_
_geom_bond_atom_site_label_1
_geom_bond_atom_site_label_2
_geom_bond_distance
W1 C1 1.951(6)
W1 C2 1.970(5)
W1 N1 2.226(4)
W1 C32 2.325(5)
W1 C33 2.325(5)
W1 C31 2.359(6)
W1 C34 2.384(5)
W1 C35 2.402(5)
W1 Si1 2.6110(13)
Si1 C10 1.907(5)
Si1 C3 1.908(5)
Si1 C17 1.912(5)
O1 C1 1.168(7)
O2 C2 1.147(7)
N1 C28 1.349(7)
N1 C24 1.365(7)
N2 C26 1.352(7)
N2 C29 1.443(9)
N2 C30 1.473(9)
C3 C4 1.398(8)
C3 C8 1.398(8)
C4 C5 1.393(7)
C4 H1 0.9500
C5 C6 1.385(10)
C5 H2 0.9500
C6 C7 1.388(10)
C6 C9 1.507(8)
C7 C8 1.396(8)
C7 H3 0.9500
C8 H4 0.9500
C9 H5 0.9800
C9 H6 0.9800
C9 H7 0.9800
C10 C15 1.400(7)
C10 C11 1.404(7)
C11 C12 1.394(7)
C11 H8 0.9500
C12 C13 1.386(8)
C12 H9 0.9500
C13 C14 1.396(8)
C13 C16 1.509(8)
C14 C15 1.393(8)
C14 H10 0.9500
C15 H11 0.9500
C16 H12 0.9800
C16 H13 0.9800
C16 H14 0.9800
C17 C18 1.394(7)
C17 C22 1.401(7)
C18 C19 1.391(8)
C18 H15 0.9500
C19 C20 1.386(9)
C19 H16 0.9500
C20 C21 1.381(9)
C20 C23 1.507(9)
C21 C22 1.379(8)
C21 H17 0.9500
C22 H18 0.9500
C23 H19 0.9800
C23 H20 0.9800
C23 H21 0.9800
C24 C25 1.374(8)
C24 H22 0.9500
C25 C26 1.408(9)
C25 H23 0.9500
C26 C27 1.418(9)
C27 C28 1.364(8)
C27 H24 0.9500
C28 H25 0.9500
C29 H26 0.9800
C29 H27 0.9800
C29 H28 0.9800
C30 H29 0.9800
C30 H30 0.9800
C30 H31 0.9800
C31 C32 1.426(8)
C31 C35 1.443(8)
C31 C36 1.508(8)
C32 C33 1.426(8)
C32 C37 1.505(8)
C33 C34 1.437(8)
C33 C38 1.504(9)
C34 C35 1.417(8)
C34 C39 1.519(8)
C35 C40 1.501(8)
C36 H32 0.9800
C36 H33 0.9800
C36 H34 0.9800
C37 H35 0.9800
C37 H36 0.9800
C37 H37 0.9800
C38 H38 0.9800
C38 H39 0.9800
C38 H40 0.9800
C39 H41 0.9800
C39 H42 0.9800
C39 H43 0.9800
C40 H44 0.9800
C40 H45 0.9800
C40 H46 0.9800
C41 C46 1.355(14)
C41 C42 1.359(15)
C42 C43 1.393(17)
C43 C44 1.333(16)
C44 C45 1.381(16)
C45 C46 1.448(15)
C47 C52 1.325(15)
C47 C48 1.337(14)
C48 C49 1.372(18)
C49 C50 1.59(2)
C50 C51 1.42(2)
C51 C52 1.250(17)

loop_
_geom_torsion_atom_site_label_1
_geom_torsion_atom_site_label_2
_geom_torsion_atom_site_label_3
_geom_torsion_atom_site_label_4
_geom_torsion
C1 W1 Si1 C10 165.8(2)
C2 W1 Si1 C10 50.2(2)
N1 W1 Si1 C10 101.5(2)
C32 W1 Si1 C10 -100.0(2)
C33 W1 Si1 C10 -109.1(3)
C31 W1 Si1 C10 -65.7(2)
C34 W1 Si1 C10 -58.7(3)
C35 W1 Si1 C10 -41.0(2)
C1 W1 Si1 C3 -71.0(3)
C2 W1 Si1 C3 173.3(3)
N1 W1 Si1 C3 -135.4(2)
C32 W1 Si1 C3 23.2(2)
C33 W1 Si1 C3 14.1(3)
C31 W1 Si1 C3 57.5(2)
C34 W1 Si1 C3 64.5(3)
C35 W1 Si1 C3 82.2(2)
C1 W1 Si1 C17 48.9(2)
C2 W1 Si1 C17 -66.7(2)
N1 W1 Si1 C17 -15.4(2)
C32 W1 Si1 C17 143.1(2)
C33 W1 Si1 C17 134.0(3)
C31 W1 Si1 C17 177.4(2)
C34 W1 Si1 C17 -175.6(3)
C35 W1 Si1 C17 -157.9(2)
C1 W1 N1 C28 34.0(4)
C2 W1 N1 C28 142.6(5)
C32 W1 N1 C28 -58.0(5)
C33 W1 N1 C28 -62.2(5)
C31 W1 N1 C28 -103.8(5)
C34 W1 N1 C28 -96.2(5)
C35 W1 N1 C28 -120.1(4)
Si1 W1 N1 C28 95.3(4)
C1 W1 N1 C24 -148.5(5)
C2 W1 N1 C24 -40.0(4)
C32 W1 N1 C24 119.5(4)
C33 W1 N1 C24 115.3(4)
C31 W1 N1 C24 73.6(5)
C34 W1 N1 C24 81.3(4)
C35 W1 N1 C24 57.3(5)
Si1 W1 N1 C24 -87.3(4)
C10 Si1 C3 C4 -171.9(4)
C17 Si1 C3 C4 -66.2(5)
W1 Si1 C3 C4 58.3(5)
C10 Si1 C3 C8 5.7(5)
C17 Si1 C3 C8 111.4(5)
W1 Si1 C3 C8 -124.1(4)
C8 C3 C4 C5 -1.5(8)
Si1 C3 C4 C5 176.2(4)
C3 C4 C5 C6 0.3(9)
C4 C5 C6 C7 1.0(9)
C4 C5 C6 C9 -177.6(6)
C5 C6 C7 C8 -1.0(9)
C9 C6 C7 C8 177.6(6)
C6 C7 C8 C3 -0.2(9)
C4 C3 C8 C7 1.5(8)
Si1 C3 C8 C7 -176.3(4)
C3 Si1 C10 C15 58.6(5)
C17 Si1 C10 C15 -48.9(5)
W1 Si1 C10 C15 -171.8(4)
C3 Si1 C10 C11 -124.5(4)
C17 Si1 C10 C11 128.0(4)
W1 Si1 C10 C11 5.1(5)
C15 C10 C11 C12 0.1(8)
Si1 C10 C11 C12 -176.8(4)
C10 C11 C12 C13 0.9(9)
C11 C12 C13 C14 -1.4(8)
C11 C12 C13 C16 177.4(6)
C12 C13 C14 C15 0.9(8)
C16 C13 C14 C15 -177.9(6)
C13 C14 C15 C10 0.2(8)
C11 C10 C15 C14 -0.7(8)
Si1 C10 C15 C14 176.4(4)
C10 Si1 C17 C18 -30.3(5)
C3 Si1 C17 C18 -137.6(4)
W1 Si1 C17 C18 95.4(4)
C10 Si1 C17 C22 151.9(5)
C3 Si1 C17 C22 44.6(5)
W1 Si1 C17 C22 -82.4(5)
C22 C17 C18 C19 1.4(8)
Si1 C17 C18 C19 -176.6(4)
C17 C18 C19 C20 -0.1(9)
C18 C19 C20 C21 -1.2(9)
C18 C19 C20 C23 179.1(6)
C19 C20 C21 C22 1.1(10)
C23 C20 C21 C22 -179.1(7)
C20 C21 C22 C17 0.2(11)
C18 C17 C22 C21 -1.4(9)
Si1 C17 C22 C21 176.6(5)
C28 N1 C24 C25 -0.6(8)
W1 N1 C24 C25 -178.2(4)
N1 C24 C25 C26 1.2(9)
C29 N2 C26 C25 1.9(9)
C30 N2 C26 C25 -175.6(6)
C29 N2 C26 C27 -178.5(6)
C30 N2 C26 C27 4.0(9)
C24 C25 C26 N2 178.3(6)
C24 C25 C26 C27 -1.2(8)
N2 C26 C27 C28 -178.8(5)
C25 C26 C27 C28 0.8(8)
C24 N1 C28 C27 0.1(8)
W1 N1 C28 C27 177.7(5)
C26 C27 C28 N1 -0.2(9)
C1 W1 C31 C32 -36.0(4)
C2 W1 C31 C32 -170.1(3)
N1 W1 C31 C32 88.5(4)
C33 W1 C31 C32 37.8(3)
C34 W1 C31 C32 79.7(3)
C35 W1 C31 C32 116.6(4)
Si1 W1 C31 C32 -105.1(3)
C1 W1 C31 C35 -152.6(3)
C2 W1 C31 C35 73.3(3)
N1 W1 C31 C35 -28.1(4)
C32 W1 C31 C35 -116.6(4)
C33 W1 C31 C35 -78.8(3)
C34 W1 C31 C35 -36.9(3)
Si1 W1 C31 C35 138.3(3)
C1 W1 C31 C36 85.2(6)
C2 W1 C31 C36 -49.0(6)
N1 W1 C31 C36 -150.3(5)
C32 W1 C31 C36 121.1(7)
C33 W1 C31 C36 158.9(6)
C34 W1 C31 C36 -159.2(6)
C35 W1 C31 C36 -122.3(7)
Si1 W1 C31 C36 16.0(6)
C35 C31 C32 C33 0.6(6)
C36 C31 C32 C33 166.7(5)
W1 C31 C32 C33 -64.3(4)
C35 C31 C32 C37 -167.7(5)
C36 C31 C32 C37 -1.6(9)
W1 C31 C32 C37 127.4(6)
C35 C31 C32 W1 65.0(4)
C36 C31 C32 W1 -129.0(5)
C1 W1 C32 C33 -92.7(4)
C2 W1 C32 C33 132.9(4)
N1 W1 C32 C33 -7.2(4)
C31 W1 C32 C33 115.8(5)
C34 W1 C32 C33 38.3(3)
C35 W1 C32 C33 78.8(3)
Si1 W1 C32 C33 -168.2(3)
C1 W1 C32 C31 151.5(3)
C2 W1 C32 C31 17.0(5)
N1 W1 C32 C31 -123.0(3)
C33 W1 C32 C31 -115.8(5)
C34 W1 C32 C31 -77.6(3)
C35 W1 C32 C31 -37.1(3)
Si1 W1 C32 C31 76.0(3)
C1 W1 C32 C37 28.3(6)
C2 W1 C32 C37 -106.1(6)
N1 W1 C32 C37 113.8(6)
C33 W1 C32 C37 121.0(7)
C31 W1 C32 C37 -123.1(7)
C34 W1 C32 C37 159.3(7)
C35 W1 C32 C37 -160.2(7)
Si1 W1 C32 C37 -47.2(6)
C31 C32 C33 C34 -1.5(6)
C37 C32 C33 C34 166.9(5)
W1 C32 C33 C34 -66.8(4)
C31 C32 C33 C38 -172.2(6)
C37 C32 C33 C38 -3.8(9)
W1 C32 C33 C38 122.5(6)
C31 C32 C33 W1 65.3(4)
C37 C32 C33 W1 -126.3(6)
C1 W1 C33 C32 91.2(4)
C2 W1 C33 C32 -116.0(5)
N1 W1 C33 C32 174.2(3)
C31 W1 C33 C32 -37.5(3)
C34 W1 C33 C32 -114.4(5)
C35 W1 C33 C32 -78.9(4)
Si1 W1 C33 C32 15.7(4)
C1 W1 C33 C34 -154.4(3)
C2 W1 C33 C34 -1.6(7)
N1 W1 C33 C34 -71.4(3)
C32 W1 C33 C34 114.4(5)
C31 W1 C33 C34 76.9(3)
C35 W1 C33 C34 35.5(3)
Si1 W1 C33 C34 130.1(3)
C1 W1 C33 C38 -30.6(6)
C2 W1 C33 C38 122.2(6)
N1 W1 C33 C38 52.5(6)
C32 W1 C33 C38 -121.8(7)
C31 W1 C33 C38 -159.2(6)
C34 W1 C33 C38 123.8(7)
C35 W1 C33 C38 159.4(6)
Si1 W1 C33 C38 -106.1(5)
C32 C33 C34 C35 1.8(6)
C38 C33 C34 C35 172.4(6)
W1 C33 C34 C35 -63.4(4)
C32 C33 C34 C39 -172.9(5)
C38 C33 C34 C39 -2.2(10)
W1 C33 C34 C39 121.9(6)
C32 C33 C34 W1 65.2(4)
C38 C33 C34 W1 -124.2(6)
C1 W1 C34 C35 151.1(3)
C2 W1 C34 C35 -62.5(4)
N1 W1 C34 C35 -136.0(3)
C32 W1 C34 C35 79.8(3)
C33 W1 C34 C35 118.3(5)
C31 W1 C34 C35 37.9(3)
Si1 W1 C34 C35 29.6(4)
C1 W1 C34 C33 32.7(4)
C2 W1 C34 C33 179.2(3)
N1 W1 C34 C33 105.6(3)
C32 W1 C34 C33 -38.5(3)
C31 W1 C34 C33 -80.4(4)
C35 W1 C34 C33 -118.3(5)
Si1 W1 C34 C33 -88.7(4)
C1 W1 C34 C39 -87.7(6)
C2 W1 C34 C39 58.7(6)
N1 W1 C34 C39 -14.8(5)
C32 W1 C34 C39 -159.0(6)
C33 W1 C34 C39 -120.4(7)
C31 W1 C34 C39 159.1(6)
C35 W1 C34 C39 121.2(7)
Si1 W1 C34 C39 150.8(4)
C33 C34 C35 C31 -1.4(6)
C39 C34 C35 C31 173.3(5)
W1 C34 C35 C31 -62.6(4)
C33 C34 C35 C40 -174.6(6)
C39 C34 C35 C40 0.2(9)
W1 C34 C35 C40 124.2(6)
C33 C34 C35 W1 61.2(4)
C39 C34 C35 W1 -124.0(6)
C32 C31 C35 C34 0.5(6)
C36 C31 C35 C34 -165.7(5)
W1 C31 C35 C34 63.5(4)
C32 C31 C35 C40 173.5(6)
C36 C31 C35 C40 7.2(9)
W1 C31 C35 C40 -123.5(6)
C32 C31 C35 W1 -63.0(4)
C36 C31 C35 W1 130.8(5)
C1 W1 C35 C34 -59.3(6)
C2 W1 C35 C34 127.7(3)
N1 W1 C35 C34 44.9(3)
C32 W1 C35 C34 -78.6(3)
C33 W1 C35 C34 -36.6(3)
C31 W1 C35 C34 -115.8(5)
Si1 W1 C35 C34 -162.0(3)
C1 W1 C35 C31 56.5(6)
C2 W1 C35 C31 -116.5(3)
N1 W1 C35 C31 160.7(3)
C32 W1 C35 C31 37.2(3)
C33 W1 C35 C31 79.2(3)
C34 W1 C35 C31 115.8(5)
Si1 W1 C35 C31 -46.2(3)
C1 W1 C35 C40 179.5(5)
C2 W1 C35 C40 6.5(5)
N1 W1 C35 C40 -76.3(5)
C32 W1 C35 C40 160.2(6)
C33 W1 C35 C40 -157.9(6)
C31 W1 C35 C40 123.0(6)
C34 W1 C35 C40 -121.2(6)
Si1 W1 C35 C40 76.8(5)
C46 C41 C42 C43 1.9(19)
C41 C42 C43 C44 -2(2)
C42 C43 C44 C45 2(2)
C43 C44 C45 C46 -0.5(18)
C42 C41 C46 C45 -0.8(17)
C44 C45 C46 C41 0.0(17)
C52 C47 C48 C49 0(2)
C47 C48 C49 C50 -2(2)
C48 C49 C50 C51 1(2)
C49 C50 C51 C52 3(2)
C50 C51 C52 C47 -6(3)
C48 C47 C52 C51 5(2)
